data_4116287
loop_
_publ_author_name
'Cara C. Evans'
'Lisa Sukarto'
'Michael D. Ward'

_publ_section_title
;
 Sterically Controlled Architectural Reversion in Hydrogen-Bonded
 Crystalline Clathrates
;
_journal_name_full 'Journal of the American Chemical Society'
_journal_page_first 320
_journal_page_last 325
_journal_paper_doi 10.1021/ja983122o
_journal_volume 121
_journal_year 1999
_chemical_compound_source 'C. Evans / Prof. M. Ward'
_chemical_formula_sum 'C20 H24 Br2 N8 O6 S2'
_chemical_formula_weight 696.41
_chemical_name_common 'guanidinium azobenzene-4,4'-disulfonate . 1,4-dibromobenzene'
_chemical_name_systematic
;
 ?
;
_space_group_IT_number 2
_symmetry_cell_setting triclinic
_symmetry_space_group_name_Hall '-P 1'
_symmetry_space_group_name_H-M 'P -1'
_atom_sites_solution_hydrogens geom
_atom_sites_solution_primary direct
_atom_sites_solution_secondary difmap
_audit_creation_method SHELXL
_cell_angle_alpha 94.232(1)
_cell_angle_beta 99.868(1)
_cell_angle_gamma 90.512(1)
_cell_formula_units_Z 1
_cell_length_a 6.1845(1)
_cell_length_b 7.2317(2)
_cell_length_c 15.5039(2)
_cell_measurement_temperature 173(2)
_cell_volume 681.12(2)
_computing_structure_refinement 'SHELXL-93 (Sheldrick, 1993)'
_computing_structure_solution 'SHELXS-86 (Sheldrick, 1990)'
_diffrn_ambient_temperature 173(2)
_diffrn_radiation_monochromator graphite
_diffrn_radiation_source 'fine-focus sealed tube'
_diffrn_radiation_type MoK\a
_diffrn_radiation_wavelength 0.71073
_diffrn_reflns_av_R_equivalents 0.0374
_diffrn_reflns_av_sigmaI/netI 0.0586
_diffrn_reflns_limit_h_max 7
_diffrn_reflns_limit_h_min -7
_diffrn_reflns_limit_k_max 8
_diffrn_reflns_limit_k_min -8
_diffrn_reflns_limit_l_max 18
_diffrn_reflns_limit_l_min 0
_diffrn_reflns_number 4984
_diffrn_reflns_theta_max 25.07
_diffrn_reflns_theta_min 1.34
_exptl_absorpt_coefficient_mu 3.180
_exptl_absorpt_correction_T_max 1.000
_exptl_absorpt_correction_T_min 0.400
_exptl_absorpt_correction_type 'SADABS (Sheldrick, 1996)'
_exptl_crystal_colour Salmon
_exptl_crystal_density_diffrn 1.698
_exptl_crystal_description Plate
_exptl_crystal_F_000 350
_exptl_crystal_size_max 0.25
_exptl_crystal_size_mid 0.13
_exptl_crystal_size_min 0.025
_refine_diff_density_max 0.869
_refine_diff_density_min -0.935
_refine_diff_density_rms 0.120
_refine_ls_extinction_method none
_refine_ls_goodness_of_fit_all 1.091
_refine_ls_goodness_of_fit_obs 1.171
_refine_ls_matrix_type full
_refine_ls_number_parameters 172
_refine_ls_number_reflns 2366
_refine_ls_number_restraints 0
_refine_ls_restrained_S_all 1.091
_refine_ls_restrained_S_obs 1.171
_refine_ls_R_factor_all 0.0818
_refine_ls_R_factor_obs 0.0643
_refine_ls_shift/esd_max 0.000
_refine_ls_shift/esd_mean 0.000
_refine_ls_structure_factor_coef Fsqd
_refine_ls_weighting_details 'w=1/[\s^2^(Fo^2^)+(0.0738P)^2^+2.1234P] where P=(Fo^2^+2Fc^2^)/3'
_refine_ls_weighting_scheme calc
_refine_ls_wR_factor_all 0.1684
_refine_ls_wR_factor_obs 0.1593
_reflns_number_observed 1870
_reflns_number_total 2366
_reflns_observed_criterion >2sigma(I)
_cod_data_source_file ja983122o_3.cif
_cod_data_source_block 98100
_cod_depositor_comments
;
The following automatic conversions were performed:

'_refine_ls_weighting_scheme' value 'calc
w=1/[\s^2^(Fo^2^)+(0.0738P)^2^+2.1234P] where P=(Fo^2^+2Fc^2^)/3' was
changed to 'calc'. New tag '_refine_ls_weighting_details' was
created. The value of the new tag was set to
'w=1/[\s^2^(Fo^2^)+(0.0738P)^2^+2.1234P] where P=(Fo^2^+2Fc^2^)/3'.

Automatic conversion script
Id: cif_fix_values 3143 2015-03-26 13:38:13Z robertas 
;
_cod_database_code 4116287

loop_
_symmetry_equiv_pos_as_xyz
'x, y, z'
'-x, -y, -z'

loop_
_atom_site_aniso_label
_atom_site_aniso_U_11
_atom_site_aniso_U_22
_atom_site_aniso_U_33
_atom_site_aniso_U_23
_atom_site_aniso_U_13
_atom_site_aniso_U_12
S1 0.0233(7) 0.0156(6) 0.0212(6) -0.0017(5) 0.0075(5) 0.0020(5)
O1 0.029(2) 0.015(2) 0.033(2) -0.008(2) 0.011(2) -0.004(2)
O2 0.024(2) 0.022(2) 0.030(2) -0.002(2) 0.011(2) 0.003(2)
O3 0.032(2) 0.027(2) 0.025(2) 0.003(2) 0.010(2) 0.006(2)
C1 0.027(3) 0.019(3) 0.022(3) -0.003(2) 0.009(2) 0.003(2)
C2 0.032(3) 0.031(3) 0.030(3) -0.004(2) 0.009(2) -0.009(2)
C3 0.041(4) 0.031(3) 0.029(3) -0.007(2) 0.008(3) -0.009(3)
C4 0.049(4) 0.023(3) 0.022(3) -0.005(2) 0.008(3) -0.003(3)
C5 0.032(3) 0.031(3) 0.029(3) -0.002(2) 0.015(2) 0.001(3)
C6 0.032(3) 0.029(3) 0.024(3) -0.004(2) 0.011(2) -0.001(2)
N1 0.055(3) 0.034(3) 0.026(3) -0.008(2) 0.016(2) 0.001(2)
C7 0.027(3) 0.023(3) 0.018(3) -0.005(2) 0.010(2) -0.001(2)
N2 0.031(3) 0.014(2) 0.052(3) -0.004(2) 0.014(2) 0.000(2)
N3 0.021(2) 0.019(2) 0.040(3) -0.006(2) 0.010(2) 0.000(2)
N4 0.028(3) 0.021(2) 0.035(3) -0.003(2) 0.010(2) 0.004(2)
Br1 0.0835(7) 0.0489(5) 0.0617(6) -0.0061(4) 0.0255(4) -0.0197(4)
C8 0.055(4) 0.029(3) 0.046(4) 0.008(3) 0.006(3) -0.007(3)
C9 0.058(5) 0.039(4) 0.051(4) 0.014(3) -0.008(4) -0.008(3)
C10 0.047(4) 0.036(4) 0.057(4) 0.008(3) 0.005(3) -0.001(3)

loop_
_atom_site_label
_atom_site_type_symbol
_atom_site_fract_x
_atom_site_fract_y
_atom_site_fract_z
_atom_site_U_iso_or_equiv
_atom_site_thermal_displace_type
_atom_site_occupancy
_atom_site_calc_flag
_atom_site_refinement_flags
S1 S 0.7029(2) 0.2451(2) 0.12689(8) 0.0198(3) Uani 1 d .
O1 O 0.6066(6) 0.0581(5) 0.1113(2) 0.0257(9) Uani 1 d .
O2 O 0.9384(6) 0.2500(5) 0.1270(2) 0.0248(8) Uani 1 d .
O3 O 0.5866(6) 0.3740(5) 0.0685(2) 0.0274(9) Uani 1 d .
C1 C 0.6655(9) 0.3264(7) 0.2338(3) 0.0221(11) Uani 1 d .
C2 C 0.8286(10) 0.4310(8) 0.2887(4) 0.0308(13) Uani 1 d .
H2C H 0.9629(10) 0.4575(8) 0.2697(4) 0.037 Uiso 1 calc R
C3 C 0.7948(10) 0.4971(8) 0.3717(4) 0.0337(14) Uani 1 d .
H3C H 0.9054(10) 0.5702(8) 0.4097(4) 0.040 Uiso 1 calc R
C4 C 0.6002(10) 0.4558(8) 0.3986(4) 0.0314(13) Uani 1 d .
C5 C 0.4339(10) 0.3518(8) 0.3434(4) 0.0298(13) Uani 1 d .
H5A H 0.2989(10) 0.3271(8) 0.3621(4) 0.036 Uiso 1 calc R
C6 C 0.4680(9) 0.2855(8) 0.2613(4) 0.0277(12) Uani 1 d .
H6A H 0.3575(9) 0.2121(8) 0.2235(4) 0.033 Uiso 1 calc R
N1 N 0.5843(9) 0.5271(7) 0.4869(3) 0.0376(12) Uani 1 d .
C7 C 1.0672(9) -0.2616(7) 0.0910(3) 0.0224(11) Uani 1 d .
N2 N 0.8558(8) -0.2725(6) 0.0933(3) 0.0317(12) Uani 1 d .
H2A H 0.7787(8) -0.1709(6) 0.0941(3) 0.038 Uiso 1 calc R
H2B H 0.7916(8) -0.3813(6) 0.0940(3) 0.038 Uiso 1 calc R
N3 N 1.1640(7) -0.0994(6) 0.0900(3) 0.0265(10) Uani 1 d .
H3A H 1.0873(7) 0.0024(6) 0.0908(3) 0.032 Uiso 1 calc R
H3B H 1.3054(7) -0.0927(6) 0.0885(3) 0.032 Uiso 1 calc R
N4 N 1.1806(8) -0.4179(6) 0.0922(3) 0.0276(10) Uani 1 d .
H4A H 1.3228(8) -0.4135(6) 0.0922(3) 0.033 Uiso 1 calc R
H4B H 1.1130(8) -0.5252(6) 0.0929(3) 0.033 Uiso 1 calc R
Br1 Br 1.21592(15) -0.14041(11) 0.32915(5) 0.0638(4) Uani 1 d .
C8 C 1.0904(12) -0.0584(9) 0.4281(4) 0.043(2) Uani 1 d .
C9 C 0.8784(13) 0.0042(10) 0.4175(5) 0.051(2) Uani 1 d .
H9A H 0.7952(13) 0.0077(10) 0.3602(5) 0.061 Uiso 1 calc R
C10 C 0.7866(12) 0.0618(9) 0.4894(5) 0.047(2) Uani 1 d .
H10A H 0.6398(12) 0.1033(9) 0.4820(5) 0.056 Uiso 1 calc R

loop_
_atom_type_symbol
_atom_type_description
_atom_type_scat_dispersion_real
_atom_type_scat_dispersion_imag
_atom_type_scat_source
C C 0.0033 0.0016 'International Tables Vol C Tables 4.2.6.8 and 6.1.1.4'
H H 0.0000 0.0000 'International Tables Vol C Tables 4.2.6.8 and 6.1.1.4'
N N 0.0061 0.0033 'International Tables Vol C Tables 4.2.6.8 and 6.1.1.4'
O O 0.0106 0.0060 'International Tables Vol C Tables 4.2.6.8 and 6.1.1.4'
S S 0.1246 0.1234 'International Tables Vol C Tables 4.2.6.8 and 6.1.1.4'
Br Br -0.2901 2.4595 'International Tables Vol C Tables 4.2.6.8 and 6.1.1.4'

loop_
_geom_angle_atom_site_label_1
_geom_angle_atom_site_label_2
_geom_angle_atom_site_label_3
_geom_angle
_geom_angle_site_symmetry_1
_geom_angle_site_symmetry_3
O3 S1 O2 112.2(2) . .
O3 S1 O1 112.5(2) . .
O2 S1 O1 113.2(2) . .
O3 S1 C1 105.5(2) . .
O2 S1 C1 106.6(2) . .
O1 S1 C1 106.2(2) . .
C2 C1 C6 120.6(5) . .
C2 C1 S1 120.3(4) . .
C6 C1 S1 119.1(4) . .
C1 C2 C3 119.6(5) . .
C4 C3 C2 119.5(5) . .
C3 C4 C5 121.2(5) . .
C3 C4 N1 115.1(5) . .
C5 C4 N1 123.7(5) . .
C6 C5 C4 119.2(5) . .
C5 C6 C1 119.8(5) . .
N1 N1 C4 114.0(6) 2_666 .
N3 C7 N2 120.2(5) . .
N3 C7 N4 121.3(5) . .
N2 C7 N4 118.5(5) . .
C10 C8 C9 120.3(7) 2_756 .
C10 C8 Br1 119.2(6) 2_756 .
C9 C8 Br1 120.5(5) . .
C10 C9 C8 120.5(7) . .
C9 C10 C8 119.2(7) . 2_756

loop_
_geom_bond_atom_site_label_1
_geom_bond_atom_site_label_2
_geom_bond_distance
_geom_bond_site_symmetry_2
S1 O3 1.456(4) .
S1 O2 1.456(4) .
S1 O1 1.459(4) .
S1 C1 1.771(5) .
C1 C2 1.382(8) .
C1 C6 1.397(8) .
C2 C3 1.390(8) .
C3 C4 1.377(9) .
C4 C5 1.395(8) .
C4 N1 1.446(7) .
C5 C6 1.377(7) .
N1 N1 1.253(10) 2_666
C7 N3 1.315(7) .
C7 N2 1.316(7) .
C7 N4 1.334(7) .
Br1 C8 1.895(7) .
C8 C10 1.374(10) 2_756
C8 C9 1.378(11) .
C9 C10 1.374(11) .
C10 C8 1.374(10) 2_756

loop_
_geom_torsion_atom_site_label_1
_geom_torsion_atom_site_label_2
_geom_torsion_atom_site_label_3
_geom_torsion_atom_site_label_4
_geom_torsion
_geom_torsion_site_symmetry_1
_geom_torsion_site_symmetry_4
O3 S1 C1 C2 -99.3(5) . .
O2 S1 C1 C2 20.1(5) . .
O1 S1 C1 C2 141.1(5) . .
O3 S1 C1 C6 79.8(5) . .
O2 S1 C1 C6 -160.7(4) . .
O1 S1 C1 C6 -39.8(5) . .
C6 C1 C2 C3 -0.5(9) . .
S1 C1 C2 C3 178.6(5) . .
C1 C2 C3 C4 0.7(9) . .
C2 C3 C4 C5 -1.3(9) . .
C2 C3 C4 N1 178.4(6) . .
C3 C4 C5 C6 1.7(9) . .
N1 C4 C5 C6 -178.0(6) . .
C4 C5 C6 C1 -1.4(9) . .
C2 C1 C6 C5 0.9(9) . .
S1 C1 C6 C5 -178.3(4) . .
C3 C4 N1 N1 -173.3(7) . 2_666
C5 C4 N1 N1 6.4(10) . 2_666
C10 C8 C9 C10 -0.9(11) 2_756 .
Br1 C8 C9 C10 179.3(5) . .
C8 C9 C10 C8 0.9(11) . 2_756
